data_7005046
loop_
_publ_author_name
'Silversides, Jon D.'
'Allan, Cheryll C.'
'Archibald, Stephen J.'

_publ_section_title
;
 Copper(II) cyclam-based complexes for radiopharmaceutical
 applications: synthesis and structural analysis.
;
_journal_issue 9
_journal_name_full 'Dalton transactions (Cambridge, England : 2003)'
_journal_page_first 971
_journal_page_last 978
_journal_paper_doi 10.1039/b615329a
_journal_year 2007
_chemical_absolute_configuration unk
_chemical_formula_moiety 'C14 H28 Cu N4 O2, 2(Cl O4), 2(H2 O)'
_chemical_formula_sum 'C14 H32 Cl2 Cu N4 O12'
_chemical_formula_weight 582.88
_chemical_name_systematic
;
?
;
_space_group_IT_number 19
_symmetry_cell_setting orthorhombic
_symmetry_space_group_name_Hall 'P 2ac 2ab'
_symmetry_space_group_name_H-M 'P 21 21 21'
_atom_sites_solution_hydrogens geom
_atom_sites_solution_primary direct
_atom_sites_solution_secondary difmap
_audit_creation_method SHELXL-97
_cell_angle_alpha 90.00
_cell_angle_beta 90.00
_cell_angle_gamma 90.00
_cell_formula_units_Z 4
_cell_length_a 14.0640(15)
_cell_length_b 9.4730(11)
_cell_length_c 17.359(2)
_cell_measurement_temperature 150(2)
_cell_volume 2312.7(5)
_computing_cell_refinement X-AREA
_computing_data_collection X-AREA
_computing_data_reduction X-RED
_computing_molecular_graphics 'ORTEP II (Johnson, 1976)'
_computing_publication_material 'SHELXL 97 (Sheldrick, 1997)'
_computing_structure_refinement 'SHELXL-97 (Sheldrick, 1997)'
_computing_structure_solution 'SHELXS-97 (Sheldrick, 1990)'
_diffrn_ambient_temperature 150(2)
_diffrn_measured_fraction_theta_full 0.994
_diffrn_measured_fraction_theta_max 0.994
_diffrn_radiation_monochromator graphite
_diffrn_radiation_source 'fine-focus sealed tube'
_diffrn_radiation_type MoK\a
_diffrn_radiation_wavelength 0.71073
_diffrn_reflns_av_R_equivalents 0.1298
_diffrn_reflns_av_sigmaI/netI 0.0936
_diffrn_reflns_limit_h_max 21
_diffrn_reflns_limit_h_min -21
_diffrn_reflns_limit_k_max 14
_diffrn_reflns_limit_k_min -11
_diffrn_reflns_limit_l_max 26
_diffrn_reflns_limit_l_min -26
_diffrn_reflns_number 27974
_diffrn_reflns_theta_full 32.54
_diffrn_reflns_theta_max 32.54
_diffrn_reflns_theta_min 2.59
_exptl_absorpt_coefficient_mu 1.243
_exptl_absorpt_correction_type none
_exptl_crystal_colour blue
_exptl_crystal_density_diffrn 1.674
_exptl_crystal_density_method 'not measured'
_exptl_crystal_description lathe
_exptl_crystal_F_000 1212
_exptl_crystal_size_max 0.2
_exptl_crystal_size_mid 0.2
_exptl_crystal_size_min 0.15
_refine_diff_density_max 1.192
_refine_diff_density_min -0.665
_refine_diff_density_rms 0.177
_refine_ls_abs_structure_details 'Flack H D (1983), Acta Cryst. A39, 876-881'
_refine_ls_abs_structure_Flack 0.48(4)
_refine_ls_extinction_coef 0.007(2)
_refine_ls_extinction_expression Fc^*^=kFc[1+0.001xFc^2^\l^3^/sin(2\q)]^-1/4^
_refine_ls_extinction_method SHELXL
_refine_ls_goodness_of_fit_ref 1.022
_refine_ls_hydrogen_treatment mixed
_refine_ls_matrix_type full
_refine_ls_number_parameters 319
_refine_ls_number_reflns 8246
_refine_ls_number_restraints 5
_refine_ls_restrained_S_all 1.022
_refine_ls_R_factor_all 0.1522
_refine_ls_R_factor_gt 0.1132
_refine_ls_shift/su_max 0.008
_refine_ls_shift/su_mean 0.000
_refine_ls_structure_factor_coef Fsqd
_refine_ls_weighting_details 'calc w=1/[\s^2^(Fo^2^)+(0.2000P)^2^+0.0000P] where P=(Fo^2^+2Fc^2^)/3'
_refine_ls_weighting_scheme calc
_refine_ls_wR_factor_gt 0.2791
_refine_ls_wR_factor_ref 0.3102
_reflns_number_gt 4976
_reflns_number_total 8246
_reflns_threshold_expression >2sigma(I)
_cod_data_source_file b615329a.txt
_cod_data_source_block sja19_04
_cod_original_sg_symbol_H-M P212121
_cod_database_code 7005046

loop_
_symmetry_equiv_pos_as_xyz
'x, y, z'
'-x+1/2, -y, z+1/2'
'x+1/2, -y+1/2, -z'
'-x, y+1/2, -z+1/2'

loop_
_atom_site_label
_atom_site_type_symbol
_atom_site_fract_x
_atom_site_fract_y
_atom_site_fract_z
_atom_site_U_iso_or_equiv
_atom_site_adp_type
_atom_site_occupancy
_atom_site_symmetry_multiplicity
_atom_site_calc_flag
_atom_site_refinement_flags
_atom_site_disorder_assembly
_atom_site_disorder_group
Cu1 Cu 0.18976(4) 0.50449(9) 0.04001(4) 0.0348(2) Uani 1 1 d . . .
Cl1 Cl 0.05985(17) 0.5516(3) 0.39998(14) 0.0637(6) Uani 1 1 d . . .
Cl2 Cl 0.40329(18) -0.0211(3) 0.27382(13) 0.0644(6) Uani 1 1 d . . .
N1 N 0.2046(5) 0.7185(8) 0.0520(5) 0.0556(16) Uani 1 1 d . . .
N2 N 0.1100(4) 0.4924(10) -0.0571(3) 0.0521(14) Uani 1 1 d . . .
N3 N 0.2413(6) 0.3127(9) 0.0124(5) 0.0576(17) Uani 1 1 d . . .
H14 H 0.3013 0.3279 -0.0086 0.069 Uiso 1 1 calc R . .
N4 N 0.2592(5) 0.5303(12) 0.1398(4) 0.067(3) Uani 1 1 d . . .
C1 C 0.1681(9) 0.8151(12) -0.0062(10) 0.084(4) Uani 1 1 d . . .
H1A H 0.2193 0.8376 -0.0434 0.101 Uiso 1 1 calc R . .
H1B H 0.1482 0.9042 0.0188 0.101 Uiso 1 1 calc R . .
C2 C 0.0829(7) 0.7514(12) -0.0499(7) 0.067(2) Uani 1 1 d . . .
H2A H 0.0342 0.7219 -0.0120 0.081 Uiso 1 1 calc R . .
H2B H 0.0543 0.8256 -0.0827 0.081 Uiso 1 1 calc R . .
C3 C 0.1086(7) 0.6240(12) -0.1007(5) 0.060(2) Uani 1 1 d . . .
H3A H 0.0618 0.6160 -0.1430 0.072 Uiso 1 1 calc R . .
H3B H 0.1720 0.6396 -0.1240 0.072 Uiso 1 1 calc R . .
C4 C 0.1529(7) 0.3746(15) -0.1011(6) 0.074(3) Uani 1 1 d . . .
H4A H 0.1062 0.3389 -0.1391 0.089 Uiso 1 1 calc R . .
H4B H 0.2089 0.4098 -0.1298 0.089 Uiso 1 1 calc R . .
C5 C 0.1825(7) 0.2576(10) -0.0500(6) 0.0601(19) Uani 1 1 d . . .
H5A H 0.1256 0.2105 -0.0284 0.072 Uiso 1 1 calc R . .
H5B H 0.2189 0.1869 -0.0800 0.072 Uiso 1 1 calc R . .
C6 C 0.2555(8) 0.2178(12) 0.0792(6) 0.065(2) Uani 1 1 d . . .
H6A H 0.2800 0.1254 0.0615 0.078 Uiso 1 1 calc R . .
H6B H 0.1941 0.2019 0.1058 0.078 Uiso 1 1 calc R . .
C7 C 0.3267(9) 0.2860(13) 0.1349(7) 0.073(3) Uani 1 1 d . . .
H7A H 0.3528 0.2114 0.1689 0.087 Uiso 1 1 calc R . .
H7B H 0.3802 0.3248 0.1045 0.087 Uiso 1 1 calc R . .
C8 C 0.2866(8) 0.4032(16) 0.1853(6) 0.078(3) Uani 1 1 d . . .
H8A H 0.2300 0.3674 0.2130 0.094 Uiso 1 1 calc R . .
H8B H 0.3347 0.4304 0.2241 0.094 Uiso 1 1 calc R . .
C9 C 0.1958(8) 0.6238(14) 0.1844(5) 0.070(3) Uani 1 1 d . . .
H9A H 0.2303 0.6632 0.2292 0.084 Uiso 1 1 calc R . .
H9B H 0.1404 0.5698 0.2036 0.084 Uiso 1 1 calc R . .
C10 C 0.1628(8) 0.7419(12) 0.1321(7) 0.068(3) Uani 1 1 d . . .
H10A H 0.1842 0.8340 0.1528 0.081 Uiso 1 1 calc R . .
H10B H 0.0925 0.7426 0.1293 0.081 Uiso 1 1 calc R . .
C11 C 0.3097(7) 0.7340(10) 0.0627(6) 0.062(2) Uani 1 1 d . . .
H11A H 0.3241 0.8265 0.0865 0.074 Uiso 1 1 calc R . .
H11B H 0.3421 0.7294 0.0121 0.074 Uiso 1 1 calc R . .
C12 C 0.3451(7) 0.6146(12) 0.1147(6) 0.061(2) Uani 1 1 d . . .
H12A H 0.3900 0.5534 0.0862 0.074 Uiso 1 1 calc R . .
H12B H 0.3783 0.6539 0.1601 0.074 Uiso 1 1 calc R . .
C13 C 0.0100(6) 0.4468(12) -0.0367(5) 0.0585(19) Uani 1 1 d . . .
H13A H -0.0358 0.5030 -0.0672 0.070 Uiso 1 1 calc R . .
H13B H 0.0016 0.3464 -0.0510 0.070 Uiso 1 1 calc R . .
C14 C -0.0115(5) 0.4636(10) 0.0442(5) 0.0553(19) Uani 1 1 d . . .
O1 O 0.0477(4) 0.4745(9) 0.0939(3) 0.0586(17) Uani 1 1 d . . .
O2 O -0.1040(4) 0.4722(10) 0.0594(4) 0.0651(19) Uani 1 1 d D . .
H15 H -0.138(9) 0.559(8) 0.053(7) 0.078 Uiso 1 1 d D . .
O3 O 0.1257(14) 0.4465(15) 0.4016(11) 0.162(7) Uani 1 1 d . . .
O4 O -0.0155(10) 0.4973(18) 0.3550(9) 0.158(7) Uani 1 1 d . . .
O5 O 0.1025(8) 0.6726(14) 0.3625(7) 0.106(3) Uani 1 1 d . . .
O6 O 0.0323(12) 0.5943(18) 0.4765(7) 0.131(5) Uani 1 1 d . . .
O7 O 0.3350(7) 0.0789(16) 0.3035(7) 0.121(5) Uani 1 1 d . . .
O8 O 0.4453(16) -0.077(2) 0.3425(9) 0.173(8) Uani 1 1 d . . .
O9 O 0.4680(11) 0.086(3) 0.2440(9) 0.188(10) Uani 1 1 d . . .
O10 O 0.356(2) -0.091(3) 0.225(2) 0.35(2) Uani 1 1 d . . .
O11 O -0.1393(5) 0.5011(17) 0.2004(5) 0.096(3) Uani 1 1 d D . .
O12 O -0.0583(11) 0.7571(14) 0.2477(6) 0.108(4) Uani 1 1 d D . .
H111 H -0.148(5) 0.457(7) 0.150(2) 0.023(16) Uiso 1 1 d D . .
H112 H -0.094(6) 0.424(8) 0.201(6) 0.05(3) Uiso 1 1 d D . .
H113 H -0.013(5) 0.748(9) 0.289(3) 0.033(19) Uiso 1 1 d D . .
H114 H -0.039(7) 0.855(4) 0.248(5) 0.04(2) Uiso 1 1 d D . .

loop_
_atom_site_aniso_label
_atom_site_aniso_U_11
_atom_site_aniso_U_22
_atom_site_aniso_U_33
_atom_site_aniso_U_23
_atom_site_aniso_U_13
_atom_site_aniso_U_12
Cu1 0.0304(3) 0.0411(3) 0.0331(3) 0.0010(4) -0.0027(2) -0.0012(4)
Cl1 0.0506(9) 0.0815(15) 0.0590(10) 0.0044(10) -0.0009(8) -0.0101(10)
Cl2 0.0667(11) 0.0690(15) 0.0576(10) 0.0011(10) 0.0116(8) 0.0020(11)
N1 0.044(3) 0.061(4) 0.061(4) -0.001(3) 0.000(3) 0.000(3)
N2 0.042(2) 0.071(4) 0.044(3) -0.002(4) -0.0070(19) -0.007(4)
N3 0.045(3) 0.067(5) 0.060(4) 0.004(3) 0.009(3) 0.006(3)
N4 0.049(3) 0.116(9) 0.037(3) 0.000(4) -0.008(2) -0.003(4)
C1 0.057(6) 0.058(5) 0.137(12) 0.028(7) -0.009(6) -0.004(5)
C2 0.049(4) 0.074(6) 0.079(6) 0.023(5) -0.014(4) 0.004(4)
C3 0.051(4) 0.087(6) 0.043(4) 0.013(4) -0.013(3) -0.006(5)
C4 0.045(4) 0.115(9) 0.063(5) -0.034(6) -0.006(4) -0.018(5)
C5 0.052(4) 0.064(5) 0.064(5) -0.013(4) 0.000(4) -0.006(4)
C6 0.058(5) 0.066(6) 0.070(5) 0.018(4) 0.006(4) 0.018(4)
C7 0.067(6) 0.082(7) 0.069(6) 0.024(5) -0.005(5) 0.015(5)
C8 0.056(5) 0.122(10) 0.057(5) 0.031(6) -0.011(4) 0.015(6)
C9 0.055(5) 0.106(8) 0.050(4) -0.022(5) -0.003(4) -0.013(5)
C10 0.054(4) 0.068(6) 0.081(6) -0.022(5) 0.000(4) 0.012(4)
C11 0.045(4) 0.058(4) 0.081(6) 0.007(4) -0.005(4) -0.015(4)
C12 0.047(4) 0.079(6) 0.058(5) -0.010(4) -0.018(4) -0.002(4)
C13 0.039(3) 0.081(5) 0.055(4) 0.005(4) -0.002(3) -0.007(3)
C14 0.039(3) 0.075(5) 0.052(3) 0.022(4) 0.004(3) -0.006(3)
O1 0.037(2) 0.094(5) 0.045(2) 0.004(3) 0.0062(18) -0.006(3)
O2 0.036(2) 0.098(6) 0.061(3) 0.010(3) 0.006(2) -0.003(3)
O3 0.207(19) 0.089(8) 0.190(15) 0.038(10) 0.035(15) 0.029(10)
O4 0.134(10) 0.188(14) 0.152(10) 0.063(11) -0.082(9) -0.108(11)
O5 0.098(8) 0.102(8) 0.117(8) -0.006(7) 0.010(7) -0.016(6)
O6 0.129(11) 0.176(13) 0.089(7) 0.007(8) 0.017(8) 0.013(10)
O7 0.063(5) 0.188(12) 0.111(8) -0.078(8) 0.009(5) 0.021(6)
O8 0.210(18) 0.169(15) 0.140(13) 0.059(11) -0.071(13) -0.083(14)
O9 0.107(10) 0.33(3) 0.126(10) 0.084(14) 0.022(8) -0.076(13)
O10 0.30(4) 0.31(4) 0.44(4) -0.26(3) -0.23(3) 0.04(3)
O11 0.054(3) 0.164(10) 0.068(4) -0.004(7) 0.011(3) -0.012(7)
O12 0.138(11) 0.100(8) 0.085(6) 0.003(6) -0.006(7) 0.011(7)

loop_
_atom_type_symbol
_atom_type_description
_atom_type_scat_dispersion_real
_atom_type_scat_dispersion_imag
_atom_type_scat_source
C C 0.0033 0.0016 'International Tables Vol C Tables 4.2.6.8 and 6.1.1.4'
Cl Cl 0.1484 0.1585 'International Tables Vol C Tables 4.2.6.8 and 6.1.1.4'
Cu Cu 0.3201 1.2651 'International Tables Vol C Tables 4.2.6.8 and 6.1.1.4'
N N 0.0061 0.0033 'International Tables Vol C Tables 4.2.6.8 and 6.1.1.4'
O O 0.0106 0.0060 'International Tables Vol C Tables 4.2.6.8 and 6.1.1.4'
H H 0.0000 0.0000 'International Tables Vol C Tables 4.2.6.8 and 6.1.1.4'

loop_
_geom_angle_atom_site_label_1
_geom_angle_atom_site_label_2
_geom_angle_atom_site_label_3
_geom_angle
_geom_angle_site_symmetry_1
_geom_angle_site_symmetry_3
_geom_angle_publ_flag
N4 Cu1 N3 98.1(4) . . ?
N4 Cu1 N2 174.3(4) . . ?
N3 Cu1 N2 87.1(4) . . ?
N4 Cu1 N1 75.0(4) . . ?
N3 Cu1 N1 151.7(3) . . ?
N2 Cu1 N1 101.4(3) . . ?
N4 Cu1 O1 95.2(3) . . ?
N3 Cu1 O1 108.0(3) . . ?
N2 Cu1 O1 81.1(2) . . ?
N1 Cu1 O1 100.1(3) . . ?
O3 Cl1 O4 104.8(12) . . ?
O3 Cl1 O6 111.7(11) . . ?
O4 Cl1 O6 114.2(10) . . ?
O3 Cl1 O5 107.8(9) . . ?
O4 Cl1 O5 110.5(8) . . ?
O6 Cl1 O5 107.7(9) . . ?
O10 Cl2 O8 126(2) . . ?
O10 Cl2 O7 103.6(15) . . ?
O8 Cl2 O7 102.6(12) . . ?
O10 Cl2 O9 117(2) . . ?
O8 Cl2 O9 107.1(10) . . ?
O7 Cl2 O9 94.9(12) . . ?
C1 N1 C11 111.9(8) . . ?
C1 N1 C10 113.9(9) . . ?
C11 N1 C10 104.7(8) . . ?
C1 N1 Cu1 120.9(8) . . ?
C11 N1 Cu1 102.1(5) . . ?
C10 N1 Cu1 101.4(6) . . ?
C3 N2 C4 112.5(8) . . ?
C3 N2 C13 110.7(7) . . ?
C4 N2 C13 106.5(8) . . ?
C3 N2 Cu1 112.9(6) . . ?
C4 N2 Cu1 104.2(6) . . ?
C13 N2 Cu1 109.6(5) . . ?
C5 N3 C6 116.2(8) . . ?
C5 N3 Cu1 107.1(6) . . ?
C6 N3 Cu1 114.1(6) . . ?
C9 N4 C8 111.3(9) . . ?
C9 N4 C12 108.5(10) . . ?
C8 N4 C12 111.9(8) . . ?
C9 N4 Cu1 103.4(6) . . ?
C8 N4 Cu1 119.0(8) . . ?
C12 N4 Cu1 101.8(5) . . ?
N1 C1 C2 111.7(9) . . ?
C3 C2 C1 114.0(9) . . ?
N2 C3 C2 112.1(8) . . ?
C5 C4 N2 111.7(8) . . ?
N3 C5 C4 109.6(8) . . ?
N3 C6 C7 109.0(9) . . ?
C8 C7 C6 115.2(9) . . ?
N4 C8 C7 112.4(9) . . ?
N4 C9 C10 108.3(8) . . ?
C9 C10 N1 108.8(8) . . ?
N1 C11 C12 108.8(7) . . ?
N4 C12 C11 107.5(7) . . ?
C14 C13 N2 113.0(7) . . ?
O1 C14 O2 122.0(8) . . ?
O1 C14 C13 124.1(7) . . ?
O2 C14 C13 113.8(7) . . ?
C14 O1 Cu1 109.4(5) . . ?

loop_
_geom_bond_atom_site_label_1
_geom_bond_atom_site_label_2
_geom_bond_distance
_geom_bond_site_symmetry_2
_geom_bond_publ_flag
Cu1 N4 2.003(7) . ?
Cu1 N3 2.015(8) . ?
Cu1 N2 2.028(5) . ?
Cu1 N1 2.049(8) . ?
Cu1 O1 2.225(5) . ?
Cl1 O3 1.360(16) . ?
Cl1 O4 1.413(9) . ?
Cl1 O6 1.442(13) . ?
Cl1 O5 1.448(13) . ?
Cl2 O10 1.261(15) . ?
Cl2 O8 1.431(15) . ?
Cl2 O7 1.444(10) . ?
Cl2 O9 1.457(15) . ?
N1 C1 1.458(15) . ?
N1 C11 1.496(11) . ?
N1 C10 1.526(13) . ?
N2 C3 1.459(13) . ?
N2 C4 1.480(14) . ?
N2 C13 1.514(10) . ?
N3 C5 1.460(12) . ?
N3 C6 1.481(13) . ?
N4 C9 1.476(14) . ?
N4 C8 1.490(15) . ?
N4 C12 1.512(13) . ?
C1 C2 1.540(16) . ?
C2 C3 1.539(17) . ?
C4 C5 1.479(18) . ?
C6 C7 1.535(17) . ?
C7 C8 1.522(19) . ?
C9 C10 1.513(18) . ?
C11 C12 1.531(14) . ?
C13 C14 1.445(12) . ?
C14 O1 1.203(10) . ?
C14 O2 1.329(9) . ?

loop_
_geom_torsion_atom_site_label_1
_geom_torsion_atom_site_label_2
_geom_torsion_atom_site_label_3
_geom_torsion_atom_site_label_4
_geom_torsion
_geom_torsion_site_symmetry_1
_geom_torsion_site_symmetry_2
_geom_torsion_site_symmetry_3
_geom_torsion_site_symmetry_4
_geom_torsion_publ_flag
N4 Cu1 N1 C1 179.7(9) . . . . ?
N3 Cu1 N1 C1 100.7(10) . . . . ?
N2 Cu1 N1 C1 -4.8(9) . . . . ?
O1 Cu1 N1 C1 -87.6(8) . . . . ?
N4 Cu1 N1 C11 54.7(6) . . . . ?
N3 Cu1 N1 C11 -24.3(10) . . . . ?
N2 Cu1 N1 C11 -129.7(6) . . . . ?
O1 Cu1 N1 C11 147.4(6) . . . . ?
N4 Cu1 N1 C10 -53.2(6) . . . . ?
N3 Cu1 N1 C10 -132.3(7) . . . . ?
N2 Cu1 N1 C10 122.3(5) . . . . ?
O1 Cu1 N1 C10 39.5(6) . . . . ?
N4 Cu1 N2 C3 66(4) . . . . ?
N3 Cu1 N2 C3 -136.9(7) . . . . ?
N1 Cu1 N2 C3 15.8(7) . . . . ?
O1 Cu1 N2 C3 114.4(7) . . . . ?
N4 Cu1 N2 C4 -172(4) . . . . ?
N3 Cu1 N2 C4 -14.5(7) . . . . ?
N1 Cu1 N2 C4 138.2(7) . . . . ?
O1 Cu1 N2 C4 -123.2(7) . . . . ?
N4 Cu1 N2 C13 -58(4) . . . . ?
N3 Cu1 N2 C13 99.2(7) . . . . ?
N1 Cu1 N2 C13 -108.1(7) . . . . ?
O1 Cu1 N2 C13 -9.5(7) . . . . ?
N4 Cu1 N3 C5 166.6(6) . . . . ?
N2 Cu1 N3 C5 -11.3(6) . . . . ?
N1 Cu1 N3 C5 -120.1(7) . . . . ?
O1 Cu1 N3 C5 68.4(6) . . . . ?
N4 Cu1 N3 C6 36.5(7) . . . . ?
N2 Cu1 N3 C6 -141.3(7) . . . . ?
N1 Cu1 N3 C6 109.8(9) . . . . ?
O1 Cu1 N3 C6 -61.6(7) . . . . ?
N3 Cu1 N4 C9 -152.1(7) . . . . ?
N2 Cu1 N4 C9 5(4) . . . . ?
N1 Cu1 N4 C9 56.0(7) . . . . ?
O1 Cu1 N4 C9 -43.1(8) . . . . ?
N3 Cu1 N4 C8 -28.1(8) . . . . ?
N2 Cu1 N4 C8 129(4) . . . . ?
N1 Cu1 N4 C8 180.0(8) . . . . ?
O1 Cu1 N4 C8 80.9(8) . . . . ?
N3 Cu1 N4 C12 95.4(7) . . . . ?
N2 Cu1 N4 C12 -107(3) . . . . ?
N1 Cu1 N4 C12 -56.5(7) . . . . ?
O1 Cu1 N4 C12 -155.6(7) . . . . ?
C11 N1 C1 C2 147.7(10) . . . . ?
C10 N1 C1 C2 -93.7(13) . . . . ?
Cu1 N1 C1 C2 27.4(15) . . . . ?
N1 C1 C2 C3 -67.3(15) . . . . ?
C4 N2 C3 C2 -168.6(7) . . . . ?
C13 N2 C3 C2 72.4(9) . . . . ?
Cu1 N2 C3 C2 -50.9(9) . . . . ?
C1 C2 C3 N2 84.3(11) . . . . ?
C3 N2 C4 C5 161.4(7) . . . . ?
C13 N2 C4 C5 -77.1(8) . . . . ?
Cu1 N2 C4 C5 38.7(9) . . . . ?
C6 N3 C5 C4 164.3(8) . . . . ?
Cu1 N3 C5 C4 35.4(9) . . . . ?
N2 C4 C5 N3 -51.4(10) . . . . ?
C5 N3 C6 C7 174.3(8) . . . . ?
Cu1 N3 C6 C7 -60.3(9) . . . . ?
N3 C6 C7 C8 77.7(11) . . . . ?
C9 N4 C8 C7 163.2(9) . . . . ?
C12 N4 C8 C7 -75.2(12) . . . . ?
Cu1 N4 C8 C7 43.2(11) . . . . ?
C6 C7 C8 N4 -67.1(13) . . . . ?
C8 N4 C9 C10 -174.1(9) . . . . ?
C12 N4 C9 C10 62.3(9) . . . . ?
Cu1 N4 C9 C10 -45.2(10) . . . . ?
N4 C9 C10 N1 1.7(11) . . . . ?
C1 N1 C10 C9 172.4(9) . . . . ?
C11 N1 C10 C9 -65.1(10) . . . . ?
Cu1 N1 C10 C9 40.8(9) . . . . ?
C1 N1 C11 C12 -171.1(10) . . . . ?
C10 N1 C11 C12 65.0(10) . . . . ?
Cu1 N1 C11 C12 -40.3(9) . . . . ?
C9 N4 C12 C11 -61.9(9) . . . . ?
C8 N4 C12 C11 174.9(9) . . . . ?
Cu1 N4 C12 C11 46.8(9) . . . . ?
N1 C11 C12 N4 -3.3(11) . . . . ?
C3 N2 C13 C14 -108.2(9) . . . . ?
C4 N2 C13 C14 129.2(9) . . . . ?
Cu1 N2 C13 C14 17.0(11) . . . . ?
N2 C13 C14 O1 -19.3(15) . . . . ?
N2 C13 C14 O2 157.9(8) . . . . ?
O2 C14 O1 Cu1 -166.7(8) . . . . ?
C13 C14 O1 Cu1 10.4(13) . . . . ?
N4 Cu1 O1 C14 176.3(8) . . . . ?
N3 Cu1 O1 C14 -83.5(7) . . . . ?
N2 Cu1 O1 C14 0.5(7) . . . . ?
N1 Cu1 O1 C14 100.6(7) . . . . ?
